data_7159812
loop_
_publ_author_name
'Chen, Feijing'
'Zhao, Xiao-Xiao'
'Zhang, Hao-Tian'
'Ma, Yan-Na'
'Chen, Xuenian'

_publ_section_title
;
 Facile Friedel-Crafts alkylation of arenes under solvent-free conditions.
;
_journal_issue 11
_journal_name_full 'Organic &amp; biomolecular chemistry'
_journal_page_first 2187
_journal_page_last 2191
_journal_paper_doi 10.1039/d4ob00162a
_journal_volume 22
_journal_year 2024
_chemical_formula_moiety 'C17 H12 F3 N O2'
_chemical_formula_sum 'C17 H12 F3 N O2'
_chemical_formula_weight 319.28
_space_group_crystal_system monoclinic
_space_group_IT_number 15
_space_group_name_Hall '-C 2yc'
_space_group_name_H-M_alt 'C 1 2/c 1'
_atom_sites_solution_hydrogens geom
_atom_sites_solution_primary iterative
_audit_creation_date 2023-12-08
_audit_creation_method
;
Olex2 1.2
(compiled 2018.05.29 svn.r3508 for OlexSys, GUI svn.r5506)
;
_audit_update_record
;
2024-01-29 deposited with the CCDC.	2024-02-13 downloaded from the CCDC.
;
_cell_angle_alpha 90
_cell_angle_beta 112.316(8)
_cell_angle_gamma 90
_cell_formula_units_Z 16
_cell_length_a 34.085(2)
_cell_length_b 11.9376(5)
_cell_length_c 15.8740(12)
_cell_measurement_reflns_used 2764
_cell_measurement_temperature 293(2)
_cell_measurement_theta_max 68.1600
_cell_measurement_theta_min 3.9460
_cell_volume 5975.3(7)
_computing_cell_refinement 'CrysAlisPro 1.171.42.81a (Rigaku OD, 2023)'
_computing_data_collection 'CrysAlisPro 1.171.42.81a (Rigaku OD, 2023)'
_computing_data_reduction 'CrysAlisPro 1.171.42.81a (Rigaku OD, 2023)'
_computing_molecular_graphics 'Olex2 (Dolomanov et al., 2009)'
_computing_publication_material 'Olex2 (Dolomanov et al., 2009)'
_computing_structure_refinement 'ShelXL (Sheldrick, 2015)'
_computing_structure_solution
;
Superflip (Palatinus & Chapuis, 2007;Palatinus & van der Lee, 2008;
Palatinus et al., 2012)
;
_diffrn_ambient_temperature 293(2)
_diffrn_detector 'CCD plate'
_diffrn_detector_area_resol_mean 16.2312
_diffrn_detector_type Eos
_diffrn_measured_fraction_theta_full 0.998
_diffrn_measured_fraction_theta_max 0.998
_diffrn_measurement_details
;
List of Runs (angles in degrees, time in seconds):

  # Type    Start    End  Width  t~exp~   \w     \q     \k     \f   Frames
#--------------------------------------------------------------------------
  1  \w   -107.00 -45.00   1.00    3.50    --  -33.50 178.00  90.00   62
  2  \w    -55.00  26.00   1.00    3.50    --  -33.50  37.00 150.00   81
  3  \w    -64.00 -22.00   1.00    3.50    --  -33.50 -19.00-180.00   42
  4  \w   -108.00 -74.00   1.00    3.50    --  -33.50 178.00   0.00   34
  5  \w    -55.00  23.00   1.00    3.50    --  -33.50  19.00  60.00   78
  6  \w     84.00 110.00   1.00    3.50    --   36.47 178.00 -90.00   26
  7  \w     62.00 146.00   1.00   17.50    --  108.00 178.00  60.00   84
  8  \w    102.00 161.00   1.00   17.50    --  108.00  77.00 -30.00   59
  9  \w     78.00 104.00   1.00   17.50    --  108.00-111.00-180.00   26
 10  \w    106.00 164.00   1.00   17.50    --  108.00  45.00  90.00   58
 11  \w     94.00 173.00   1.00   17.50    --  108.00  61.00-150.00   79
 12  \w     40.00 126.00   1.00   17.50    --  108.00 -61.00 120.00   86
 13  \w     48.00 109.00   1.00   17.50    --  108.00-111.00  90.00   61
 14  \w     94.00 176.00   1.00   17.50    --  108.00  61.00 -90.00   82
;
_diffrn_measurement_device 'four-circle diffractometer'
_diffrn_measurement_device_type 'Xcalibur, Eos, Gemini'
_diffrn_measurement_method '\w scans'
_diffrn_orient_matrix_type 'CrysAlisPro convention (1999,Acta A55,543-557)'
_diffrn_orient_matrix_UB_11 -0.0043732072
_diffrn_orient_matrix_UB_12 0.1049318681
_diffrn_orient_matrix_UB_13 -0.0593686737
_diffrn_orient_matrix_UB_21 -0.0324059550
_diffrn_orient_matrix_UB_22 -0.0618900818
_diffrn_orient_matrix_UB_23 -0.0822184017
_diffrn_orient_matrix_UB_31 -0.0363056536
_diffrn_orient_matrix_UB_32 0.0427322563
_diffrn_orient_matrix_UB_33 0.0268110799
_diffrn_radiation_monochromator graphite
_diffrn_radiation_probe x-ray
_diffrn_radiation_type CuK\a
_diffrn_radiation_wavelength 1.54184
_diffrn_reflns_av_R_equivalents 0.0369
_diffrn_reflns_av_unetI/netI 0.0547
_diffrn_reflns_Laue_measured_fraction_full 0.998
_diffrn_reflns_Laue_measured_fraction_max 0.998
_diffrn_reflns_limit_h_max 32
_diffrn_reflns_limit_h_min -40
_diffrn_reflns_limit_k_max 14
_diffrn_reflns_limit_k_min -14
_diffrn_reflns_limit_l_max 18
_diffrn_reflns_limit_l_min -18
_diffrn_reflns_number 11015
_diffrn_reflns_point_group_measured_fraction_full 0.998
_diffrn_reflns_point_group_measured_fraction_max 0.998
_diffrn_reflns_theta_full 67.078
_diffrn_reflns_theta_max 67.078
_diffrn_reflns_theta_min 3.960
_diffrn_source 'fine-focus sealed X-ray tube'
_diffrn_source_type 'Enhance (Cu) X-ray Source'
_exptl_absorpt_coefficient_mu 1.021
_exptl_absorpt_correction_T_max 1.00000
_exptl_absorpt_correction_T_min 0.74170
_exptl_absorpt_correction_type multi-scan
_exptl_absorpt_process_details
;
CrysAlisPro 1.171.42.81a (Rigaku Oxford Diffraction, 2023)
Empirical absorption correction using spherical harmonics,
implemented in SCALE3 ABSPACK scaling algorithm.
;
_exptl_crystal_colour colourless
_exptl_crystal_colour_primary colourless
_exptl_crystal_density_diffrn 1.420
_exptl_crystal_description cube
_exptl_crystal_F_000 2624
_exptl_crystal_size_max 0.16
_exptl_crystal_size_mid 0.11
_exptl_crystal_size_min 0.07
_refine_diff_density_max 0.414
_refine_diff_density_min -0.291
_refine_diff_density_rms 0.052
_refine_ls_extinction_method none
_refine_ls_goodness_of_fit_ref 1.031
_refine_ls_hydrogen_treatment constr
_refine_ls_matrix_type full
_refine_ls_number_parameters 437
_refine_ls_number_reflns 5333
_refine_ls_number_restraints 97
_refine_ls_restrained_S_all 1.072
_refine_ls_R_factor_all 0.1073
_refine_ls_R_factor_gt 0.0739
_refine_ls_shift/su_max 0.000
_refine_ls_shift/su_mean 0.000
_refine_ls_structure_factor_coef Fsqd
_refine_ls_weighting_details 'w=1/[\s^2^(Fo^2^)+(0.1105P)^2^+1.0053P] where P=(Fo^2^+2Fc^2^)/3'
_refine_ls_weighting_scheme calc
_refine_ls_wR_factor_gt 0.1964
_refine_ls_wR_factor_ref 0.2384
_reflns_Friedel_coverage 0.000
_reflns_number_gt 3297
_reflns_number_total 5333
_reflns_threshold_expression 'I > 2\s(I)'
_cod_data_source_file d4ob00162a2.cif
_cod_data_source_block 202312335
_cod_depositor_comments 'Adding full bibliography for 7159812.cif.'
_cod_database_code 7159812
_shelx_shelxl_version_number 2014/7
_chemical_oxdiff_formula C17H20N3O1
_shelx_space_group_comment
;
The symmetry employed for this shelxl refinement is uniquely defined
by the following loop, which should always be used as a source of
symmetry information in preference to the above space-group names.
They are only intended as comments.
;
_shelx_estimated_absorpt_t_max 0.932
_shelx_estimated_absorpt_t_min 0.854
_reflns_odcompleteness_completeness 99.79
_reflns_odcompleteness_iscentric 1
_reflns_odcompleteness_theta 66.97
_olex2_refinement_description
;
1. Fixed Uiso
 At 1.2 times of:
  All C(H) groups
 At 1.5 times of:
  All C(H,H,H) groups
2. Restrained distances
 F2-F3 \\sim F2-F1 \\sim F3-F1 \\sim F2A-F3A \\sim F2A-F1A
 with sigma of 0.04
 C16-F2 \\sim C16-F3 \\sim C16-F1 \\sim C16-F2A \\sim C16-F3A \\sim C16-F1A
 with sigma of 0.02
 F1'-F3' \\sim F1'-F2' \\sim F3'-F2' \\sim F1'A-F3'A \\sim F1'A-F2'A \\sim
F3'A-F2'A
 with sigma of 0.04
 C16'-F1' \\sim C16'-F3' \\sim C16'-F2' \\sim C16'-F1'A \\sim C16'-F3'A \\sim
C16'-F2'A
 with sigma of 0.02
3. Uiso/Uaniso restraints and constraints
Uanis(F1'A) \\sim Ueq, Uanis(F1') \\sim Ueq, Uanis(F3'A) \\sim Ueq, Uanis(F3')
\\sim Ueq, Uanis(F2) \\sim Ueq, Uanis(F2A) \\sim Ueq, Uanis(F3A) \\sim Ueq:
with sigma of 0.01 and sigma for terminal atoms of 0.02
Uanis(F2) = Uanis(F2A)
Uanis(F3) = Uanis(F3A)
Uanis(F1) = Uanis(F1A)
Uanis(F1') = Uanis(F1'A)
Uanis(F3') = Uanis(F3'A)
Uanis(F2') = Uanis(F2'A)
4. Others
 Sof(F1A)=Sof(F2A)=Sof(F3A)=1-FVAR(1)
 Sof(F1)=Sof(F2)=Sof(F3)=FVAR(1)
 Sof(F1'A)=Sof(F2'A)=Sof(F3'A)=1-FVAR(2)
 Sof(F1')=Sof(F2')=Sof(F3')=FVAR(2)
5.a Aromatic/amide H refined with riding coordinates:
 C1(H1), C2(H2), C3(H3), C4(H4), C5(H5), C11(H11), C13(H13), C14(H14),
 C15(H15), C1'(H1'), C2'(H2'), C3'(H3'), C4'(H4'), C5'(H5'), C11'(H11'),
 C13'(H13'), C14'(H14'), C15'(H15')
5.b Idealised Me refined as rotating group:
 C17(H17A,H17B,H17C), C17'(H17D,H17E,H17F)
;
_olex2_submission_special_instructions 'No special instructions were received'
_oxdiff_exptl_absorpt_empirical_details
;
Empirical correction (ABSPACK) includes:
- Absorption correction using spherical harmonics
- Frame scaling
;
_oxdiff_exptl_absorpt_empirical_full_max 1.292
_oxdiff_exptl_absorpt_empirical_full_min 0.798

loop_
_space_group_symop_operation_xyz
'x, y, z'
'-x, y, -z+1/2'
'x+1/2, y+1/2, z'
'-x+1/2, y+1/2, -z+1/2'
'-x, -y, -z'
'x, -y, z-1/2'
'-x+1/2, -y+1/2, -z'
'x+1/2, -y+1/2, z-1/2'

loop_
_atom_site_label
_atom_site_type_symbol
_atom_site_fract_x
_atom_site_fract_y
_atom_site_fract_z
_atom_site_U_iso_or_equiv
_atom_site_adp_type
_atom_site_occupancy
_atom_site_site_symmetry_order
_atom_site_calc_flag
_atom_site_refinement_flags_posn
_atom_site_refinement_flags_adp
_atom_site_refinement_flags_occupancy
_atom_site_disorder_assembly
_atom_site_disorder_group
F1 F 0.32883(9) 0.5489(3) 0.0160(3) 0.1205(14) Uani 0.904(6) 1 d D . P A 1
F1A F 0.3626(12) 0.564(3) -0.0171(14) 0.1205(14) Uani 0.096(6) 1 d D . P A 2
F2 F 0.3770(2) 0.5907(3) 0.1392(3) 0.169(2) Uani 0.904(6) 1 d D U P A 1
F2A F 0.3364(8) 0.567(3) 0.083(3) 0.169(2) Uani 0.096(6) 1 d D U P A 2
F3 F 0.38930(14) 0.5851(3) 0.0187(3) 0.1318(14) Uani 0.904(6) 1 d D . P A 1
F3A F 0.3989(8) 0.590(3) 0.1315(19) 0.1318(14) Uani 0.096(6) 1 d D U P A 2
O1 O 0.30361(7) 0.0090(2) 0.17581(16) 0.0730(6) Uani 1 1 d . . . . .
O2 O 0.36859(8) -0.0308(2) 0.1675(2) 0.0850(7) Uani 1 1 d . . . . .
N1 N 0.29711(9) 0.1915(2) 0.1456(2) 0.0715(7) Uani 1 1 d . . . . .
C1 C 0.21135(13) 0.1844(4) 0.1502(3) 0.0905(11) Uani 1 1 d . . . . .
H1 H 0.2191 0.2502 0.1292 0.109 Uiso 1 1 calc R . . . .
C2 C 0.17225(15) 0.1769(5) 0.1577(4) 0.1132(16) Uani 1 1 d . . . . .
H2 H 0.1535 0.2369 0.1403 0.136 Uiso 1 1 calc R . . . .
C3 C 0.16127(17) 0.0809(6) 0.1906(4) 0.121(2) Uani 1 1 d . . . . .
H3 H 0.1352 0.0761 0.1963 0.146 Uiso 1 1 calc R . . . .
C4 C 0.18858(17) -0.0077(5) 0.2149(3) 0.1085(16) Uani 1 1 d . . . . .
H4 H 0.1810 -0.0725 0.2375 0.130 Uiso 1 1 calc R . . . .
C5 C 0.22719(14) -0.0022(4) 0.2064(3) 0.0861(11) Uani 1 1 d . . . . .
H5 H 0.2454 -0.0634 0.2225 0.103 Uiso 1 1 calc R . . . .
C6 C 0.23884(11) 0.0947(3) 0.1737(2) 0.0743(9) Uani 1 1 d . . . . .
C7 C 0.27918(11) 0.1044(3) 0.1640(2) 0.0693(8) Uani 1 1 d . . . . .
C8 C 0.33854(11) 0.0431(3) 0.1616(2) 0.0683(8) Uani 1 1 d . . . . .
C9 C 0.33546(11) 0.1544(3) 0.1434(2) 0.0695(8) Uani 1 1 d . . . . .
C10 C 0.36415(11) 0.2288(3) 0.1211(3) 0.0715(8) Uani 1 1 d . . . . .
C11 C 0.35397(10) 0.3414(3) 0.1029(2) 0.0670(8) Uani 1 1 d . . . . .
H11 H 0.3287 0.3688 0.1044 0.080 Uiso 1 1 calc R . . . .
C12 C 0.38089(11) 0.4125(3) 0.0826(3) 0.0723(8) Uani 1 1 d . . . . .
C13 C 0.41792(14) 0.3755(4) 0.0794(4) 0.1014(14) Uani 1 1 d . . . . .
H13 H 0.4360 0.4244 0.0661 0.122 Uiso 1 1 calc R . . . .
C14 C 0.42818(17) 0.2638(4) 0.0964(5) 0.135(2) Uani 1 1 d . . . . .
H14 H 0.4533 0.2371 0.0939 0.162 Uiso 1 1 calc R . . . .
C15 C 0.40183(15) 0.1919(4) 0.1168(4) 0.1142(18) Uani 1 1 d . . . . .
H15 H 0.4094 0.1169 0.1280 0.137 Uiso 1 1 calc R . . . .
C16 C 0.36962(13) 0.5334(3) 0.0650(3) 0.0824(10) Uani 1 1 d D . . . .
C17 C 0.35894(15) -0.1467(3) 0.1684(3) 0.0963(12) Uani 1 1 d . . . . .
H17A H 0.3360 -0.1659 0.1127 0.144 Uiso 1 1 calc GR . . . .
H17B H 0.3508 -0.1619 0.2190 0.144 Uiso 1 1 calc GR . . . .
H17C H 0.3835 -0.1904 0.1743 0.144 Uiso 1 1 calc GR . . . .
F1' F 0.51294(15) 0.5789(4) 0.3925(6) 0.154(2) Uani 0.688(4) 1 d D U P B 1
F1'A F 0.5043(3) 0.5882(9) 0.4505(9) 0.154(2) Uani 0.312(4) 1 d D U P B 2
F2' F 0.44958(19) 0.6103(4) 0.3010(4) 0.1417(19) Uani 0.688(4) 1 d D . P B 1
F2'A F 0.4866(4) 0.5883(8) 0.3117(8) 0.1417(19) Uani 0.312(4) 1 d D . P B 2
F3' F 0.4644(2) 0.6132(4) 0.4393(5) 0.143(2) Uani 0.688(4) 1 d D U P B 1
F3'A F 0.4428(4) 0.6122(10) 0.3700(10) 0.143(2) Uani 0.312(4) 1 d D U P B 2
O1' O 0.39460(8) 1.1803(2) 0.38746(18) 0.0776(6) Uani 1 1 d . . . . .
O2' O 0.45765(10) 1.2191(2) 0.3701(3) 0.1039(10) Uani 1 1 d . . . . .
N1' N 0.39657(9) 0.9944(2) 0.39772(19) 0.0685(7) Uani 1 1 d . . . . .
C1' C 0.31673(12) 1.0001(3) 0.4314(3) 0.0778(9) Uani 1 1 d . . . . .
H1' H 0.3303 0.9311 0.4391 0.093 Uiso 1 1 calc R . . . .
C2' C 0.27882(12) 1.0087(4) 0.4417(3) 0.0875(11) Uani 1 1 d . . . . .
H2' H 0.2667 0.9453 0.4560 0.105 Uiso 1 1 calc R . . . .
C3' C 0.25829(13) 1.1105(4) 0.4311(3) 0.0962(13) Uani 1 1 d . . . . .
H3' H 0.2324 1.1158 0.4380 0.115 Uiso 1 1 calc R . . . .
C4' C 0.27635(14) 1.2037(4) 0.4104(3) 0.0922(11) Uani 1 1 d . . . . .
H4' H 0.2627 1.2725 0.4038 0.111 Uiso 1 1 calc R . . . .
C5' C 0.31430(13) 1.1966(3) 0.3993(3) 0.0808(10) Uani 1 1 d . . . . .
H5' H 0.3262 1.2602 0.3848 0.097 Uiso 1 1 calc R . . . .
C6' C 0.33496(11) 1.0933(3) 0.4098(2) 0.0685(8) Uani 1 1 d . . . . .
C7' C 0.37529(11) 1.0833(3) 0.3989(2) 0.0681(8) Uani 1 1 d . . . . .
C8' C 0.43076(11) 1.1442(3) 0.3788(3) 0.0738(9) Uani 1 1 d . . . . .
C9' C 0.43296(10) 1.0312(3) 0.3851(2) 0.0669(8) Uani 1 1 d . . . . .
C10' C 0.46525(10) 0.9534(3) 0.3805(2) 0.0682(8) Uani 1 1 d . . . . .
C11' C 0.45865(10) 0.8397(3) 0.3822(2) 0.0662(8) Uani 1 1 d . . . . .
H11' H 0.4338 0.8133 0.3863 0.079 Uiso 1 1 calc R . . . .
C12' C 0.48864(11) 0.7647(3) 0.3777(2) 0.0700(8) Uani 1 1 d . . . . .
C13' C 0.52593(12) 0.8006(3) 0.3729(3) 0.0811(10) Uani 1 1 d . . . . .
H13' H 0.5462 0.7496 0.3708 0.097 Uiso 1 1 calc R . . . .
C14' C 0.53263(13) 0.9143(4) 0.3711(4) 0.0981(14) Uani 1 1 d . . . . .
H14' H 0.5576 0.9404 0.3674 0.118 Uiso 1 1 calc R . . . .
C15' C 0.50288(13) 0.9893(3) 0.3749(3) 0.0900(11) Uani 1 1 d . . . . .
H15' H 0.5080 1.0656 0.3737 0.108 Uiso 1 1 calc R . . . .
C16' C 0.48005(12) 0.6427(3) 0.3777(3) 0.0849(11) Uani 1 1 d D . . . .
C17' C 0.44319(16) 1.3317(3) 0.3484(4) 0.1080(15) Uani 1 1 d . . . . .
H17D H 0.4178 1.3323 0.2943 0.162 Uiso 1 1 calc GR . . . .
H17E H 0.4647 1.3752 0.3384 0.162 Uiso 1 1 calc GR . . . .
H17F H 0.4373 1.3634 0.3980 0.162 Uiso 1 1 calc GR . . . .

loop_
_atom_site_aniso_label
_atom_site_aniso_U_11
_atom_site_aniso_U_22
_atom_site_aniso_U_33
_atom_site_aniso_U_23
_atom_site_aniso_U_13
_atom_site_aniso_U_12
F1 0.096(2) 0.090(2) 0.176(4) 0.031(2) 0.051(2) 0.0170(15)
F1A 0.096(2) 0.090(2) 0.176(4) 0.031(2) 0.051(2) 0.0170(15)
F2 0.300(6) 0.0690(18) 0.116(3) -0.0212(17) 0.053(3) 0.024(3)
F2A 0.300(6) 0.0690(18) 0.116(3) -0.0212(17) 0.053(3) 0.024(3)
F3 0.112(3) 0.102(2) 0.205(4) 0.055(2) 0.086(3) 0.0053(18)
F3A 0.112(3) 0.102(2) 0.205(4) 0.055(2) 0.086(3) 0.0053(18)
O1 0.0819(15) 0.0628(13) 0.0813(14) -0.0026(11) 0.0390(12) -0.0048(11)
O2 0.0870(16) 0.0608(14) 0.115(2) 0.0033(13) 0.0479(15) 0.0058(12)
N1 0.0736(16) 0.0641(16) 0.0856(18) -0.0095(13) 0.0400(14) -0.0048(13)
C1 0.085(2) 0.096(3) 0.104(3) -0.012(2) 0.051(2) 0.003(2)
C2 0.088(3) 0.139(5) 0.126(4) -0.023(3) 0.056(3) -0.001(3)
C3 0.089(3) 0.182(6) 0.111(4) -0.034(4) 0.058(3) -0.029(4)
C4 0.110(3) 0.133(4) 0.104(3) -0.019(3) 0.065(3) -0.044(3)
C5 0.093(3) 0.093(3) 0.082(2) -0.008(2) 0.044(2) -0.017(2)
C6 0.077(2) 0.083(2) 0.0711(19) -0.0176(17) 0.0372(16) -0.0140(17)
C7 0.0723(19) 0.0659(19) 0.076(2) -0.0114(15) 0.0348(16) -0.0050(15)
C8 0.0725(19) 0.0624(18) 0.078(2) -0.0102(15) 0.0369(16) -0.0051(15)
C9 0.0708(19) 0.0604(18) 0.085(2) -0.0129(15) 0.0383(17) -0.0035(14)
C10 0.0699(19) 0.0582(17) 0.095(2) -0.0130(16) 0.0410(17) -0.0042(14)
C11 0.0666(17) 0.0612(17) 0.079(2) -0.0096(15) 0.0350(15) -0.0007(14)
C12 0.077(2) 0.0624(18) 0.085(2) -0.0078(16) 0.0392(17) -0.0016(15)
C13 0.090(3) 0.069(2) 0.169(5) -0.004(3) 0.076(3) -0.008(2)
C14 0.103(3) 0.080(3) 0.267(8) 0.006(4) 0.120(5) 0.011(2)
C15 0.099(3) 0.064(2) 0.211(6) -0.004(3) 0.093(4) 0.004(2)
C16 0.089(2) 0.066(2) 0.103(3) 0.0036(19) 0.048(2) 0.0028(18)
C17 0.107(3) 0.059(2) 0.126(3) 0.007(2) 0.048(3) 0.0059(19)
F1' 0.102(3) 0.077(2) 0.304(8) 0.026(3) 0.099(3) 0.0285(19)
F1'A 0.102(3) 0.077(2) 0.304(8) 0.026(3) 0.099(3) 0.0285(19)
F2' 0.153(4) 0.077(2) 0.154(4) -0.008(2) 0.012(4) -0.031(3)
F2'A 0.153(4) 0.077(2) 0.154(4) -0.008(2) 0.012(4) -0.031(3)
F3' 0.220(6) 0.084(2) 0.183(5) 0.027(4) 0.141(5) -0.003(3)
F3'A 0.220(6) 0.084(2) 0.183(5) 0.027(4) 0.141(5) -0.003(3)
O1' 0.0798(15) 0.0567(12) 0.1009(17) -0.0032(12) 0.0396(13) -0.0013(11)
O2' 0.0946(19) 0.0618(15) 0.168(3) 0.0103(17) 0.064(2) -0.0082(13)
N1' 0.0728(16) 0.0597(15) 0.0793(17) -0.0030(12) 0.0360(13) -0.0023(12)
C1' 0.078(2) 0.074(2) 0.084(2) -0.0010(17) 0.0336(18) 0.0027(17)
C2' 0.079(2) 0.098(3) 0.091(3) -0.005(2) 0.038(2) -0.007(2)
C3' 0.077(2) 0.125(4) 0.094(3) -0.017(3) 0.041(2) 0.006(2)
C4' 0.085(2) 0.091(3) 0.106(3) -0.014(2) 0.042(2) 0.014(2)
C5' 0.089(2) 0.073(2) 0.087(2) -0.0045(18) 0.042(2) 0.0062(18)
C6' 0.0729(19) 0.0680(19) 0.0652(17) -0.0046(15) 0.0271(15) 0.0034(15)
C7' 0.0713(19) 0.0610(18) 0.0720(19) -0.0038(14) 0.0272(15) 0.0005(14)
C8' 0.073(2) 0.0633(19) 0.091(2) -0.0019(16) 0.0381(18) -0.0069(15)
C9' 0.0677(18) 0.0602(18) 0.0765(19) -0.0024(15) 0.0314(15) -0.0058(14)
C10' 0.0704(18) 0.0620(18) 0.0754(19) -0.0043(15) 0.0314(15) -0.0061(15)
C11' 0.0624(17) 0.0654(18) 0.0748(19) 0.0061(14) 0.0304(15) 0.0001(14)
C12' 0.0662(18) 0.0660(19) 0.080(2) -0.0006(15) 0.0308(16) -0.0025(15)
C13' 0.071(2) 0.073(2) 0.109(3) -0.0028(19) 0.045(2) 0.0018(17)
C14' 0.074(2) 0.087(3) 0.154(4) -0.013(3) 0.067(3) -0.017(2)
C15' 0.084(2) 0.068(2) 0.135(3) -0.012(2) 0.061(2) -0.0140(18)
C16' 0.076(2) 0.065(2) 0.126(3) 0.007(2) 0.051(2) 0.0081(17)
C17' 0.119(3) 0.058(2) 0.145(4) 0.007(2) 0.047(3) -0.010(2)

loop_
_atom_type_symbol
_atom_type_description
_atom_type_scat_dispersion_real
_atom_type_scat_dispersion_imag
_atom_type_scat_source
C C 0.0181 0.0091 'International Tables Vol C Tables 4.2.6.8 and 6.1.1.4'
H H 0.0000 0.0000 'International Tables Vol C Tables 4.2.6.8 and 6.1.1.4'
F F 0.0727 0.0534 'International Tables Vol C Tables 4.2.6.8 and 6.1.1.4'
N N 0.0311 0.0180 'International Tables Vol C Tables 4.2.6.8 and 6.1.1.4'
O O 0.0492 0.0322 'International Tables Vol C Tables 4.2.6.8 and 6.1.1.4'

loop_
_geom_angle_atom_site_label_1
_geom_angle_atom_site_label_2
_geom_angle_atom_site_label_3
_geom_angle
_geom_angle_site_symmetry_1
_geom_angle_site_symmetry_3
_geom_angle_publ_flag
C8 O1 C7 104.6(3) . . ?
C8 O2 C17 118.1(3) . . ?
C7 N1 C9 106.1(3) . . ?
C2 C1 H1 119.9 . . ?
C6 C1 H1 119.9 . . ?
C6 C1 C2 120.2(5) . . ?
C1 C2 H2 120.0 . . ?
C3 C2 C1 119.9(6) . . ?
C3 C2 H2 120.0 . . ?
C2 C3 H3 120.0 . . ?
C4 C3 C2 120.0(5) . . ?
C4 C3 H3 120.0 . . ?
C3 C4 H4 119.6 . . ?
C3 C4 C5 120.7(5) . . ?
C5 C4 H4 119.6 . . ?
C4 C5 H5 120.1 . . ?
C4 C5 C6 119.8(5) . . ?
C6 C5 H5 120.1 . . ?
C1 C6 C5 119.2(4) . . ?
C1 C6 C7 119.0(4) . . ?
C5 C6 C7 121.8(4) . . ?
O1 C7 C6 117.9(3) . . ?
N1 C7 O1 112.4(3) . . ?
N1 C7 C6 129.7(3) . . ?
O2 C8 O1 119.4(3) . . ?
O2 C8 C9 131.4(3) . . ?
C9 C8 O1 109.2(3) . . ?
N1 C9 C10 122.2(3) . . ?
C8 C9 N1 107.7(3) . . ?
C8 C9 C10 130.0(3) . . ?
C11 C10 C9 120.1(3) . . ?
C15 C10 C9 122.5(3) . . ?
C15 C10 C11 117.4(3) . . ?
C10 C11 H11 119.7 . . ?
C12 C11 C10 120.6(3) . . ?
C12 C11 H11 119.7 . . ?
C11 C12 C16 119.6(3) . . ?
C13 C12 C11 121.3(3) . . ?
C13 C12 C16 119.1(3) . . ?
C12 C13 H13 120.7 . . ?
C12 C13 C14 118.6(4) . . ?
C14 C13 H13 120.7 . . ?
C13 C14 H14 119.6 . . ?
C15 C14 C13 120.8(4) . . ?
C15 C14 H14 119.6 . . ?
C10 C15 H15 119.4 . . ?
C14 C15 C10 121.2(4) . . ?
C14 C15 H15 119.4 . . ?
F1 C16 C12 112.6(3) . . ?
F1A C16 F2A 106.5(17) . . ?
F1A C16 F3A 117(2) . . ?
F1A C16 C12 113.4(15) . . ?
F2 C16 F1 105.0(4) . . ?
F2 C16 F3 107.1(4) . . ?
F2 C16 C12 113.1(4) . . ?
F2A C16 F3A 96.9(16) . . ?
F2A C16 C12 115.6(15) . . ?
F3 C16 F1 104.4(4) . . ?
F3 C16 C12 113.9(3) . . ?
F3A C16 C12 106.5(18) . . ?
O2 C17 H17A 109.5 . . ?
O2 C17 H17B 109.5 . . ?
O2 C17 H17C 109.5 . . ?
H17A C17 H17B 109.5 . . ?
H17A C17 H17C 109.5 . . ?
H17B C17 H17C 109.5 . . ?
C8' O1' C7' 104.1(3) . . ?
C8' O2' C17' 118.1(3) . . ?
C7' N1' C9' 106.1(3) . . ?
C2' C1' H1' 119.8 . . ?
C2' C1' C6' 120.3(4) . . ?
C6' C1' H1' 119.8 . . ?
C1' C2' H2' 119.7 . . ?
C1' C2' C3' 120.7(4) . . ?
C3' C2' H2' 119.7 . . ?
C2' C3' H3' 120.3 . . ?
C4' C3' C2' 119.4(4) . . ?
C4' C3' H3' 120.3 . . ?
C3' C4' H4' 119.6 . . ?
C3' C4' C5' 120.8(4) . . ?
C5' C4' H4' 119.6 . . ?
C4' C5' H5' 120.2 . . ?
C4' C5' C6' 119.6(4) . . ?
C6' C5' H5' 120.2 . . ?
C1' C6' C5' 119.2(3) . . ?
C1' C6' C7' 119.9(3) . . ?
C5' C6' C7' 120.9(3) . . ?
O1' C7' C6' 117.9(3) . . ?
N1' C7' O1' 113.0(3) . . ?
N1' C7' C6' 129.2(3) . . ?
O2' C8' O1' 119.1(3) . . ?
O2' C8' C9' 131.2(3) . . ?
C9' C8' O1' 109.6(3) . . ?
N1' C9' C10' 122.1(3) . . ?
C8' C9' N1' 107.2(3) . . ?
C8' C9' C10' 130.7(3) . . ?
C11' C10' C9' 119.5(3) . . ?
C11' C10' C15' 117.9(3) . . ?
C15' C10' C9' 122.6(3) . . ?
C10' C11' H11' 119.7 . . ?
C10' C11' C12' 120.6(3) . . ?
C12' C11' H11' 119.7 . . ?
C11' C12' C16' 119.1(3) . . ?
C13' C12' C11' 121.3(3) . . ?
C13' C12' C16' 119.6(3) . . ?
C12' C13' H13' 120.9 . . ?
C12' C13' C14' 118.3(3) . . ?
C14' C13' H13' 120.9 . . ?
C13' C14' H14' 119.6 . . ?
C15' C14' C13' 120.7(3) . . ?
C15' C14' H14' 119.6 . . ?
C10' C15' H15' 119.4 . . ?
C14' C15' C10' 121.2(4) . . ?
C14' C15' H15' 119.4 . . ?
F1' C16' F2' 108.4(5) . . ?
F1' C16' F3' 105.8(5) . . ?
F1' C16' C12' 114.7(4) . . ?
F1'A C16' F2'A 102.4(8) . . ?
F1'A C16' C12' 115.4(6) . . ?
F2' C16' F3' 101.8(5) . . ?
F2' C16' C12' 111.9(4) . . ?
F2'A C16' C12' 112.9(5) . . ?
F3' C16' C12' 113.3(4) . . ?
F3'A C16' F1'A 102.4(8) . . ?
F3'A C16' F2'A 104.1(8) . . ?
F3'A C16' C12' 117.8(6) . . ?
O2' C17' H17D 109.5 . . ?
O2' C17' H17E 109.5 . . ?
O2' C17' H17F 109.5 . . ?
H17D C17' H17E 109.5 . . ?
H17D C17' H17F 109.5 . . ?
H17E C17' H17F 109.5 . . ?

loop_
_geom_bond_atom_site_label_1
_geom_bond_atom_site_label_2
_geom_bond_distance
_geom_bond_site_symmetry_2
_geom_bond_publ_flag
F1 C16 1.323(5) . ?
F1A C16 1.286(15) . ?
F2 C16 1.300(5) . ?
F2A C16 1.328(14) . ?
F3 C16 1.322(5) . ?
F3A C16 1.331(16) . ?
O1 C7 1.381(4) . ?
O1 C8 1.356(4) . ?
O2 C8 1.328(4) . ?
O2 C17 1.423(5) . ?
N1 C7 1.295(4) . ?
N1 C9 1.393(4) . ?
C1 H1 0.9300 . ?
C1 C2 1.385(6) . ?
C1 C6 1.378(6) . ?
C2 H2 0.9300 . ?
C2 C3 1.369(8) . ?
C3 H3 0.9300 . ?
C3 C4 1.364(8) . ?
C4 H4 0.9300 . ?
C4 C5 1.375(6) . ?
C5 H5 0.9300 . ?
C5 C6 1.385(6) . ?
C6 C7 1.445(5) . ?
C8 C9 1.355(5) . ?
C9 C10 1.460(5) . ?
C10 C11 1.391(5) . ?
C10 C15 1.384(5) . ?
C11 H11 0.9300 . ?
C11 C12 1.376(5) . ?
C12 C13 1.356(5) . ?
C12 C16 1.492(5) . ?
C13 H13 0.9300 . ?
C13 C14 1.378(7) . ?
C14 H14 0.9300 . ?
C14 C15 1.367(6) . ?
C15 H15 0.9300 . ?
C17 H17A 0.9600 . ?
C17 H17B 0.9600 . ?
C17 H17C 0.9600 . ?
F1' C16' 1.301(5) . ?
F1'A C16' 1.310(11) . ?
F2' C16' 1.324(6) . ?
F2'A C16' 1.321(10) . ?
F3' C16' 1.327(6) . ?
F3'A C16' 1.282(11) . ?
O1' C7' 1.378(4) . ?
O1' C8' 1.361(4) . ?
O2' C8' 1.325(4) . ?
O2' C17' 1.429(5) . ?
N1' C7' 1.289(4) . ?
N1' C9' 1.400(4) . ?
C1' H1' 0.9300 . ?
C1' C2' 1.366(5) . ?
C1' C6' 1.379(5) . ?
C2' H2' 0.9300 . ?
C2' C3' 1.381(6) . ?
C3' H3' 0.9300 . ?
C3' C4' 1.370(6) . ?
C4' H4' 0.9300 . ?
C4' C5' 1.373(5) . ?
C5' H5' 0.9300 . ?
C5' C6' 1.399(5) . ?
C6' C7' 1.454(5) . ?
C8' C9' 1.353(5) . ?
C9' C10' 1.463(5) . ?
C10' C11' 1.377(5) . ?
C10' C15' 1.387(5) . ?
C11' H11' 0.9300 . ?
C11' C12' 1.381(5) . ?
C12' C13' 1.371(5) . ?
C12' C16' 1.485(5) . ?
C13' H13' 0.9300 . ?
C13' C14' 1.378(6) . ?
C14' H14' 0.9300 . ?
C14' C15' 1.371(6) . ?
C15' H15' 0.9300 . ?
C17' H17D 0.9600 . ?
C17' H17E 0.9600 . ?
C17' H17F 0.9600 . ?

loop_
_geom_torsion_atom_site_label_1
_geom_torsion_atom_site_label_2
_geom_torsion_atom_site_label_3
_geom_torsion_atom_site_label_4
_geom_torsion
_geom_torsion_site_symmetry_1
_geom_torsion_site_symmetry_2
_geom_torsion_site_symmetry_3
_geom_torsion_site_symmetry_4
_geom_torsion_publ_flag
O1 C8 C9 N1 -0.4(4) . . . . ?
O1 C8 C9 C10 -178.1(3) . . . . ?
O2 C8 C9 N1 -180.0(4) . . . . ?
O2 C8 C9 C10 2.3(7) . . . . ?
N1 C9 C10 C11 1.2(5) . . . . ?
N1 C9 C10 C15 -178.5(4) . . . . ?
C1 C2 C3 C4 -0.8(8) . . . . ?
C1 C6 C7 O1 -171.2(3) . . . . ?
C1 C6 C7 N1 9.2(6) . . . . ?
C2 C1 C6 C5 -1.1(6) . . . . ?
C2 C1 C6 C7 179.1(4) . . . . ?
C2 C3 C4 C5 -0.3(8) . . . . ?
C3 C4 C5 C6 0.8(7) . . . . ?
C4 C5 C6 C1 0.0(6) . . . . ?
C4 C5 C6 C7 179.7(4) . . . . ?
C5 C6 C7 O1 9.0(5) . . . . ?
C5 C6 C7 N1 -170.6(4) . . . . ?
C6 C1 C2 C3 1.5(7) . . . . ?
C7 O1 C8 O2 -179.5(3) . . . . ?
C7 O1 C8 C9 0.8(4) . . . . ?
C7 N1 C9 C8 -0.2(4) . . . . ?
C7 N1 C9 C10 177.7(3) . . . . ?
C8 O1 C7 N1 -1.0(4) . . . . ?
C8 O1 C7 C6 179.2(3) . . . . ?
C8 C9 C10 C11 178.6(4) . . . . ?
C8 C9 C10 C15 -1.1(7) . . . . ?
C9 N1 C7 O1 0.8(4) . . . . ?
C9 N1 C7 C6 -179.5(3) . . . . ?
C9 C10 C11 C12 179.5(3) . . . . ?
C9 C10 C15 C14 -179.5(5) . . . . ?
C10 C11 C12 C13 0.2(6) . . . . ?
C10 C11 C12 C16 -178.8(4) . . . . ?
C11 C10 C15 C14 0.8(8) . . . . ?
C11 C12 C13 C14 0.5(8) . . . . ?
C11 C12 C16 F1 -40.6(5) . . . . ?
C11 C12 C16 F1A -114.7(19) . . . . ?
C11 C12 C16 F2 78.2(6) . . . . ?
C11 C12 C16 F2A 8.8(18) . . . . ?
C11 C12 C16 F3 -159.2(4) . . . . ?
C11 C12 C16 F3A 115.2(15) . . . . ?
C12 C13 C14 C15 -0.6(11) . . . . ?
C13 C12 C16 F1 140.4(4) . . . . ?
C13 C12 C16 F1A 66(2) . . . . ?
C13 C12 C16 F2 -100.8(6) . . . . ?
C13 C12 C16 F2A -170.2(18) . . . . ?
C13 C12 C16 F3 21.8(6) . . . . ?
C13 C12 C16 F3A -63.8(15) . . . . ?
C13 C14 C15 C10 -0.1(11) . . . . ?
C15 C10 C11 C12 -0.8(6) . . . . ?
C16 C12 C13 C14 179.5(5) . . . . ?
C17 O2 C8 O1 13.7(5) . . . . ?
C17 O2 C8 C9 -166.7(4) . . . . ?
O1' C8' C9' N1' 0.3(4) . . . . ?
O1' C8' C9' C10' -179.7(3) . . . . ?
O2' C8' C9' N1' 177.2(4) . . . . ?
O2' C8' C9' C10' -2.8(8) . . . . ?
N1' C9' C10' C11' 4.7(5) . . . . ?
N1' C9' C10' C15' -175.0(3) . . . . ?
C1' C2' C3' C4' -0.2(7) . . . . ?
C1' C6' C7' O1' -172.9(3) . . . . ?
C1' C6' C7' N1' 7.6(6) . . . . ?
C2' C1' C6' C5' 0.5(6) . . . . ?
C2' C1' C6' C7' -179.9(3) . . . . ?
C2' C3' C4' C5' 0.6(7) . . . . ?
C3' C4' C5' C6' -0.5(6) . . . . ?
C4' C5' C6' C1' -0.1(6) . . . . ?
C4' C5' C6' C7' -179.7(3) . . . . ?
C5' C6' C7' O1' 6.7(5) . . . . ?
C5' C6' C7' N1' -172.9(4) . . . . ?
C6' C1' C2' C3' -0.3(6) . . . . ?
C7' O1' C8' O2' -177.5(3) . . . . ?
C7' O1' C8' C9' -0.1(4) . . . . ?
C7' N1' C9' C8' -0.3(4) . . . . ?
C7' N1' C9' C10' 179.7(3) . . . . ?
C8' O1' C7' N1' -0.1(4) . . . . ?
C8' O1' C7' C6' -179.7(3) . . . . ?
C8' C9' C10' C11' -175.3(4) . . . . ?
C8' C9' C10' C15' 5.0(6) . . . . ?
C9' N1' C7' O1' 0.2(4) . . . . ?
C9' N1' C7' C6' 179.8(3) . . . . ?
C9' C10' C11' C12' 179.8(3) . . . . ?
C9' C10' C15' C14' 179.7(4) . . . . ?
C10' C11' C12' C13' 1.0(6) . . . . ?
C10' C11' C12' C16' -178.8(4) . . . . ?
C11' C10' C15' C14' 0.0(7) . . . . ?
C11' C12' C13' C14' -1.0(6) . . . . ?
C11' C12' C16' F1' -166.3(5) . . . . ?
C11' C12' C16' F1'A -112.4(7) . . . . ?
C11' C12' C16' F2' 69.7(5) . . . . ?
C11' C12' C16' F2'A 130.3(7) . . . . ?
C11' C12' C16' F3' -44.7(6) . . . . ?
C11' C12' C16' F3'A 8.9(9) . . . . ?
C12' C13' C14' C15' 0.5(7) . . . . ?
C13' C12' C16' F1' 13.9(7) . . . . ?
C13' C12' C16' F1'A 67.9(8) . . . . ?
C13' C12' C16' F2' -110.0(5) . . . . ?
C13' C12' C16' F2'A -49.4(9) . . . . ?
C13' C12' C16' F3' 135.6(5) . . . . ?
C13' C12' C16' F3'A -170.8(8) . . . . ?
C13' C14' C15' C10' 0.0(8) . . . . ?
C15' C10' C11' C12' -0.4(5) . . . . ?
C16' C12' C13' C14' 178.7(4) . . . . ?
C17' O2' C8' O1' -14.6(6) . . . . ?
C17' O2' C8' C9' 168.7(5) . . . . ?
